data_7215084
loop_
_publ_author_name
'Fischer, Niko'
'Fischer, Dennis'
'Klap\"otke, Thomas M.'
'Piercey, Davin G.'
'Stierstorfer, J\"org'

_publ_section_title
;
 Pushing the limits of energetic materials -- the synthesis and
 characterization of dihydroxylammonium
 5,5&#x2032;-bistetrazole-1,1&#x2032;-diolate
;
_journal_issue 38
_journal_name_full 'Journal of Materials Chemistry'
_journal_page_first 20418
_journal_paper_doi 10.1039/c2jm33646d
_journal_volume 22
_journal_year 2012
_chemical_formula_moiety 'C2 N8 O2, 2(H4 N O) '
_chemical_formula_sum 'C2 H8 N10 O4'
_chemical_formula_weight 236.18
_chemical_name_common TKX-50
_chemical_name_systematic 'bishydroxylammonium 5,5-bis(1-oxidotetrazolate'
_space_group_IT_number 14
_symmetry_cell_setting monoclinic
_symmetry_Int_Tables_number 14
_symmetry_space_group_name_Hall '-P 2ybc'
_symmetry_space_group_name_H-M 'P 1 21/c 1'
_atom_sites_solution_hydrogens geom
_atom_sites_solution_primary direct
_atom_sites_solution_secondary difmap
_audit_creation_date
;
'Thu Feb 16 15:32:13 2012'
;
_audit_creation_method
;
CrysAlisPro, Oxford Diffraction Ltd.,
Version 1.171.35.11 (release 16-05-2011 CrysAlis171 .NET)
(compiled May 16 2011,17:55:39)
;
_audit_update_record 17.02.2012
_cell_angle_alpha 90.00
_cell_angle_beta 95.402(12)
_cell_angle_gamma 90.00
_cell_formula_units_Z 2
_cell_length_a 5.4872(8)
_cell_length_b 11.5472(15)
_cell_length_c 6.4833(9)
_cell_measurement_reflns_used 748
_cell_measurement_temperature 100(2)
_cell_measurement_theta_max 32.1327
_cell_measurement_theta_min 4.6465
_cell_volume 408.97(10)
_computing_cell_refinement
;
CrysAlisPro, Agilent Technologies,
Version 1.171.35.11 (release 16-05-2011 CrysAlis171 .NET)
(compiled May 16 2011,17:55:39)
;
_computing_data_collection
;
CrysAlisPro, Agilent Technologies,
Version 1.171.35.11 (release 16-05-2011 CrysAlis171 .NET)
(compiled May 16 2011,17:55:39)
;
_computing_data_reduction
;
CrysAlisPro, Agilent Technologies,
Version 1.171.35.11 (release 16-05-2011 CrysAlis171 .NET)
(compiled May 16 2011,17:55:39)
;
_computing_molecular_graphics
;
'ORTEP (M. N. Burnett, C. K. Johnson, ORTEP-III: Oak Ridge Thermal Ellipsoid
;
_computing_publication_material 'PLATON (A. L. Spek, Acta Crystallogr, Sect. A, 1990, 46, C34, 1995 version).'
_computing_structure_refinement 'SHELXL-97 (Sheldrick, 1997)'
_computing_structure_solution SIR-92
_diffrn_ambient_temperature 100
_diffrn_detector_area_resol_mean 15.9809
_diffrn_measured_fraction_theta_full 0.990
_diffrn_measured_fraction_theta_max 0.990
_diffrn_measurement_device 'CCD camera on \k-goniostat'
_diffrn_measurement_device_type 'Xcalibur, Sapphire3'
_diffrn_measurement_method '\w scans'
_diffrn_orient_matrix_UB_11 0.0800914000
_diffrn_orient_matrix_UB_12 0.0479521000
_diffrn_orient_matrix_UB_13 0.0164764000
_diffrn_orient_matrix_UB_21 -0.1011442000
_diffrn_orient_matrix_UB_22 0.0383986000
_diffrn_orient_matrix_UB_23 -0.0154267000
_diffrn_orient_matrix_UB_31 -0.0141838000
_diffrn_orient_matrix_UB_32 -0.0019025000
_diffrn_orient_matrix_UB_33 0.1075368000
_diffrn_radiation_collimation 0.5
_diffrn_radiation_monochromator graphite
_diffrn_radiation_source 'Enhance (Mo) X-ray Source'
_diffrn_radiation_type 'Mo K\a'
_diffrn_radiation_wavelength 0.71073
_diffrn_reflns_av_R_equivalents 0.0218
_diffrn_reflns_av_sigmaI/netI 0.0318
_diffrn_reflns_limit_h_max 7
_diffrn_reflns_limit_h_min -6
_diffrn_reflns_limit_k_max 14
_diffrn_reflns_limit_k_min -11
_diffrn_reflns_limit_l_max 8
_diffrn_reflns_limit_l_min -4
_diffrn_reflns_number 1773
_diffrn_reflns_theta_full 27.24
_diffrn_reflns_theta_max 27.24
_diffrn_reflns_theta_min 4.74
_diffrn_source_current 40
_diffrn_source_type 'Spellman generator'
_diffrn_source_voltage 50
_exptl_absorpt_coefficient_mu 0.173
_exptl_absorpt_correction_T_max 0.9580
_exptl_absorpt_correction_T_min 0.9340
_exptl_absorpt_correction_type multi-scan
_exptl_absorpt_process_details
;
CrysAlisPro, Agilent Technologies,
Version 1.171.35.11 (release 16-05-2011 CrysAlis171 .NET)
(compiled May 16 2011,17:55:39)
Empirical absorption correction using spherical harmonics,
implemented in SCALE3 ABSPACK scaling algorithm.
;
_exptl_crystal_colour colorless
_exptl_crystal_density_diffrn 1.918
_exptl_crystal_density_method 'not measured'
_exptl_crystal_description block
_exptl_crystal_F_000 244
_exptl_crystal_size_max 0.40
_exptl_crystal_size_mid 0.30
_exptl_crystal_size_min 0.25
_refine_diff_density_max 0.241
_refine_diff_density_min -0.311
_refine_diff_density_rms 0.058
_refine_ls_extinction_method none
_refine_ls_goodness_of_fit_ref 1.057
_refine_ls_hydrogen_treatment refall
_refine_ls_matrix_type full
_refine_ls_number_parameters 89
_refine_ls_number_reflns 910
_refine_ls_number_restraints 0
_refine_ls_restrained_S_all 1.057
_refine_ls_R_factor_all 0.0427
_refine_ls_R_factor_gt 0.0342
_refine_ls_shift/su_max 0.000
_refine_ls_shift/su_mean 0.000
_refine_ls_structure_factor_coef Fsqd
_refine_ls_weighting_details 'calc w=1/[\s^2^(Fo^2^)+(0.0461P)^2^+0.0918P] where P=(Fo^2^+2Fc^2^)/3'
_refine_ls_weighting_scheme calc
_refine_ls_wR_factor_gt 0.0818
_refine_ls_wR_factor_ref 0.0895
_reflns_number_gt 769
_reflns_number_total 910
_reflns_threshold_expression >2sigma(I)
_cod_data_source_file c2jm33646d.txt
_cod_data_source_block hx089
_cod_original_sg_symbol_Hall -P2ybc
_cod_database_code 7215084

loop_
_symmetry_equiv_pos_as_xyz
'x, y, z'
'-x, y+1/2, -z+1/2'
'-x, -y, -z'
'x, -y-1/2, z-1/2'

loop_
_atom_site_label
_atom_site_type_symbol
_atom_site_fract_x
_atom_site_fract_y
_atom_site_fract_z
_atom_site_U_iso_or_equiv
_atom_site_adp_type
_atom_site_occupancy
_atom_site_symmetry_multiplicity
_atom_site_calc_flag
O1 O 0.26487(18) 0.08833(9) 0.32005(15) 0.0121(3) Uani 1 1 d
N1 N 0.2619(2) 0.08656(11) 0.11501(18) 0.0096(3) Uani 1 1 d
N2 N 0.4330(2) 0.14060(11) 0.01537(18) 0.0121(3) Uani 1 1 d
N3 N 0.3762(2) 0.12097(11) -0.18278(18) 0.0129(3) Uani 1 1 d
N4 N 0.1725(2) 0.05509(11) -0.21436(18) 0.0123(3) Uani 1 1 d
C1 C 0.1037(3) 0.03379(12) -0.0258(2) 0.0101(3) Uani 1 1 d
O2 O 0.8853(2) 0.21165(10) 0.39123(15) 0.0131(3) Uani 1 1 d
N5 N 0.7326(2) 0.14768(12) 0.51361(19) 0.0102(3) Uani 1 1 d
H5B H 0.802(4) 0.0786(19) 0.550(3) 0.021(5) Uiso 1 1 d
H5A H 0.582(4) 0.1345(18) 0.440(3) 0.026(5) Uiso 1 1 d
H5C H 0.709(4) 0.1885(18) 0.627(3) 0.018(5) Uiso 1 1 d
H2 H 1.004(5) 0.163(2) 0.376(4) 0.057(8) Uiso 1 1 d

loop_
_atom_site_aniso_label
_atom_site_aniso_U_11
_atom_site_aniso_U_22
_atom_site_aniso_U_33
_atom_site_aniso_U_23
_atom_site_aniso_U_13
_atom_site_aniso_U_12
O1 0.0116(5) 0.0162(6) 0.0086(5) -0.0008(4) 0.0006(4) -0.0006(4)
N1 0.0082(6) 0.0102(6) 0.0104(6) -0.0006(4) 0.0006(4) 0.0001(5)
N2 0.0093(6) 0.0110(6) 0.0163(6) 0.0014(5) 0.0036(5) -0.0006(5)
N3 0.0119(6) 0.0124(6) 0.0146(6) 0.0001(5) 0.0021(4) -0.0011(5)
N4 0.0103(6) 0.0119(6) 0.0151(6) 0.0012(5) 0.0032(4) 0.0005(5)
C1 0.0084(7) 0.0093(7) 0.0123(7) 0.0001(5) 0.0002(5) 0.0016(6)
O2 0.0118(5) 0.0127(6) 0.0157(5) 0.0034(4) 0.0058(4) 0.0002(4)
N5 0.0101(6) 0.0109(7) 0.0100(6) 0.0012(5) 0.0028(4) -0.0001(5)

loop_
_atom_type_symbol
_atom_type_description
_atom_type_scat_dispersion_real
_atom_type_scat_dispersion_imag
_atom_type_scat_source
C C 0.0033 0.0016 'International Tables Vol C Tables 4.2.6.8 and 6.1.1.4'
N N 0.0061 0.0033 'International Tables Vol C Tables 4.2.6.8 and 6.1.1.4'
O O 0.0106 0.0060 'International Tables Vol C Tables 4.2.6.8 and 6.1.1.4'
H H 0.0000 0.0000 'International Tables Vol C Tables 4.2.6.8 and 6.1.1.4'

loop_
_geom_angle_atom_site_label_1
_geom_angle_atom_site_label_2
_geom_angle_atom_site_label_3
_geom_angle
_geom_angle_site_symmetry_3
O1 N1 N2 122.09(11) .
O1 N1 C1 129.25(12) .
N2 N1 C1 108.65(12) .
N3 N2 N1 106.16(12) .
N2 N3 N4 111.24(11) .
C1 N4 N3 105.43(11) .
N4 C1 N1 108.52(13) .
N4 C1 C1 127.46(16) 3
N1 C1 C1 124.02(16) 3
N5 O2 H2 102.6(17) .
O2 N5 H5B 110.5(12) .
O2 N5 H5A 110.0(12) .
H5B N5 H5A 108.8(18) .
O2 N5 H5C 108.9(12) .
H5B N5 H5C 109.9(17) .
H5A N5 H5C 108.6(18) .

loop_
_geom_bond_atom_site_label_1
_geom_bond_atom_site_label_2
_geom_bond_distance
_geom_bond_site_symmetry_2
O1 N1 1.3280(15) .
N1 N2 1.3424(17) .
N1 C1 1.3451(18) .
N2 N3 1.3128(17) .
N3 N4 1.3513(18) .
N4 C1 1.3358(19) .
C1 C1 1.445(3) 3
O2 N5 1.4152(15) .
O2 H2 0.87(3) .
N5 H5B 0.91(2) .
N5 H5A 0.93(2) .
N5 H5C 0.89(2) .

loop_
_geom_hbond_atom_site_label_D
_geom_hbond_atom_site_label_H
_geom_hbond_atom_site_label_A
_geom_hbond_distance_DH
_geom_hbond_distance_HA
_geom_hbond_distance_DA
_geom_hbond_angle_DHA
_geom_hbond_site_symmetry_A
N5 H5B O1 0.91(2) 2.15(2) 2.9305(17) 144.1(16) 3_656
N5 H5B N4 0.91(2) 2.44(2) 3.0464(18) 124.5(16) 1_656
N5 H5A O1 0.93(2) 1.91(2) 2.8327(17) 170.8(18) .
N5 H5A N1 0.93(2) 2.67(2) 3.5481(18) 158.1(15) .
N5 H5C O2 0.89(2) 2.21(2) 2.9913(18) 145.9(17) 4_566
N5 H5C N3 0.89(2) 2.429(19) 2.9187(17) 115.0(15) 1_556
O2 H2 O1 0.87(3) 1.74(3) 2.6000(16) 169(3) 1_655
O2 H2 N1 0.87(3) 2.47(3) 3.2032(16) 142(2) 1_655

loop_
_geom_torsion_atom_site_label_1
_geom_torsion_atom_site_label_2
_geom_torsion_atom_site_label_3
_geom_torsion_atom_site_label_4
_geom_torsion
_geom_torsion_site_symmetry_4
O1 N1 N2 N3 179.67(12) .
C1 N1 N2 N3 0.47(15) .
N1 N2 N3 N4 -0.20(15) .
N2 N3 N4 C1 -0.14(16) .
N3 N4 C1 N1 0.43(15) .
N3 N4 C1 C1 -179.57(18) 3
O1 N1 C1 N4 -179.70(12) .
N2 N1 C1 N4 -0.57(16) .
O1 N1 C1 C1 0.3(3) 3
N2 N1 C1 C1 179.43(17) 3
